data_8102651
loop_
_publ_author_name
'Ying-Qun Yang'
'Chang-Hong Li'
'Wei Li'
'Yun-Fei Kuang'

_publ_section_title
;
 Crystal structure of
 aqua-(2,2'-bipyridine-k2N,N')-bis(4-acetylaminobenzoato-kO)zinc(II)
 dihydrate, Zn(H2O)(C10H8N2)(C9H8O3N)2 &#x00B7; 2H2O
;
_journal_issue 1
_journal_name_full 'Zeitschrift f\"ur Kristallographie - New Crystal Structures'
_journal_page_first 159
_journal_volume 225
_journal_year 2010
_chemical_formula_sum 'C28 H30 N4 O9 Zn'
_chemical_formula_weight 631.93
_chemical_name_systematic
; 
aqua-(2,2'-bipyridine-k2N,N')-
bis( 4-acetylamino-benzoato-kO)-zinc(II) dihydrate, Zn(H2O)(C10H8N2)
(C9H8O3N)2 . 2H2O
;
_space_group_IT_number 2
_symmetry_cell_setting triclinic
_symmetry_space_group_name_Hall '-P 1'
_symmetry_space_group_name_H-M 'P -1'
_atom_sites_solution_hydrogens geom
_atom_sites_solution_primary direct
_atom_sites_solution_secondary difmap
_audit_creation_method SHELXL-97
_cell_angle_alpha 70.71(3)
_cell_angle_beta 85.86(3)
_cell_angle_gamma 65.11(3)
_cell_formula_units_Z 2
_cell_length_a 10.283(2)
_cell_length_b 11.175(2)
_cell_length_c 14.299(3)
_cell_measurement_reflns_used 4987
_cell_measurement_temperature 113(2)
_cell_measurement_theta_max 27.860
_cell_measurement_theta_min 2.464
_cell_volume 1402.5(7)
_computing_cell_refinement crystalclear
_computing_data_collection 'crystalclear(Rigaku/MSC Inc., 2005)'
_computing_data_reduction crystalclear
_computing_molecular_graphics 'Bruker SHELXTL'
_computing_publication_material 'Bruker SHELXTL'
_computing_structure_refinement 'SHELXL-97 (Sheldrick, 1997)'
_computing_structure_solution 'SHELXS-97 (Sheldrick, 1990)'
_diffrn_ambient_temperature 113(2)
_diffrn_detector_area_resol_mean 7.31
_diffrn_measured_fraction_theta_full 0.997
_diffrn_measured_fraction_theta_max 0.997
_diffrn_measurement_device_type 'rigaku saturn CCD area detector'
_diffrn_measurement_method '\w and \f scans'
_diffrn_radiation_monochromator confocal
_diffrn_radiation_source 'rotating anode'
_diffrn_radiation_type MoK\a
_diffrn_radiation_wavelength 0.71073
_diffrn_reflns_av_R_equivalents 0.0443
_diffrn_reflns_av_sigmaI/netI 0.0524
_diffrn_reflns_limit_h_max 12
_diffrn_reflns_limit_h_min -12
_diffrn_reflns_limit_k_max 12
_diffrn_reflns_limit_k_min -13
_diffrn_reflns_limit_l_max 17
_diffrn_reflns_limit_l_min -17
_diffrn_reflns_number 14346
_diffrn_reflns_theta_full 25.02
_diffrn_reflns_theta_max 25.02
_diffrn_reflns_theta_min 2.46
_diffrn_standards_decay_% 0
_diffrn_standards_interval_count 0
_diffrn_standards_interval_time 0
_diffrn_standards_number 0
_exptl_absorpt_coefficient_mu 0.937
_exptl_absorpt_correction_T_max 0.8959
_exptl_absorpt_correction_T_min 0.8347
_exptl_absorpt_correction_type multi-scan
_exptl_absorpt_process_details crystalclear
_exptl_crystal_density_diffrn 1.496
_exptl_crystal_density_method 'not measured'
_exptl_crystal_F_000 656
_exptl_crystal_size_max 0.20
_exptl_crystal_size_mid 0.18
_exptl_crystal_size_min 0.12
_refine_diff_density_max 0.341
_refine_diff_density_min -0.637
_refine_diff_density_rms 0.068
_refine_ls_extinction_method none
_refine_ls_goodness_of_fit_ref 1.096
_refine_ls_hydrogen_treatment mixed
_refine_ls_matrix_type full
_refine_ls_number_parameters 415
_refine_ls_number_reflns 4942
_refine_ls_number_restraints 26
_refine_ls_restrained_S_all 1.095
_refine_ls_R_factor_all 0.0385
_refine_ls_R_factor_gt 0.0331
_refine_ls_shift/su_max 0.002
_refine_ls_shift/su_mean 0.000
_refine_ls_structure_factor_coef Fsqd
_refine_ls_weighting_details 'calc w=1/[\s^2^(Fo^2^)+(0.0481P)^2^+0.0000P] where P=(Fo^2^+2Fc^2^)/3'
_refine_ls_weighting_scheme calc
_refine_ls_wR_factor_gt 0.0881
_refine_ls_wR_factor_ref 0.0901
_reflns_number_gt 4122
_reflns_number_total 4942
_reflns_threshold_expression >2sigma(I)
_cod_data_source_file 1267-2898.cff
_cod_data_source_block r91125f
_cod_depositor_comments
;
The following automatic conversions were performed:
'_symmetry_cell_setting' value 'Triclinic' changed to 'triclinic'
according to '/home/saulius/struct/CIF-dictionaries/cif_core.dic'
dictionary named 'cif_core.dic' version 2.4.1 from
2010-06-29.

'_exptl_absorpt_correction_type' value 'MULTI-SCAN' changed
to 'multi-scan' according to
'/home/saulius/struct/CIF-dictionaries/cif_core.dic' dictionary named
'cif_core.dic' version 2.4.1 from 2010-06-29.

Automatic conversion script
Id: cif_fix_enum 1555 2011-01-17 13:19:09Z saulius 
;
_cod_original_cell_volume 1402.6(5)
_cod_original_sg_symbol_H-M P-1
_cod_database_code 8102651

loop_
_symmetry_equiv_pos_as_xyz
'x, y, z'
'-x, -y, -z'

loop_
_atom_site_label
_atom_site_type_symbol
_atom_site_fract_x
_atom_site_fract_y
_atom_site_fract_z
_atom_site_U_iso_or_equiv
_atom_site_adp_type
_atom_site_occupancy
_atom_site_symmetry_multiplicity
_atom_site_Wyckoff_symbol
_atom_site_calc_flag
_atom_site_refinement_flags
_atom_site_disorder_assembly
_atom_site_disorder_group
Zn1 Zn 0.67839(2) 0.61887(2) 0.531293(18) 0.01429(10) Uani 1 2 i d . . .
O1 O 0.59733(16) 0.48190(15) 0.62234(11) 0.0194(4) Uani 1 2 i d . . .
O2 O 0.79746(15) 0.28721(16) 0.63912(11) 0.0213(4) Uani 1 2 i d . . .
O3 O 0.54477(17) -0.19287(16) 0.92452(13) 0.0283(4) Uani 1 2 i d . . .
O4 O 0.73984(15) 0.64911(15) 0.64860(11) 0.0174(3) Uani 1 2 i d . . .
O5 O 0.95981(16) 0.55089(16) 0.60469(11) 0.0197(4) Uani 1 2 i d . . .
O6 O 0.88832(16) 0.80480(18) 1.04458(13) 0.0306(4) Uani 1 2 i d . . .
O7 O 0.78915(16) 0.47187(16) 0.46791(12) 0.0174(3) Uani 1 2 i d D . .
N1 N 0.38632(19) 0.03154(19) 0.90158(14) 0.0183(4) Uani 1 2 i d D . .
N2 N 1.08907(19) 0.65386(19) 0.99787(14) 0.0163(4) Uani 1 2 i d D . .
N3 N 0.71451(18) 0.78463(18) 0.42124(13) 0.0154(4) Uani 1 2 i d . . .
N4 N 0.47084(19) 0.77727(19) 0.49016(13) 0.0167(4) Uani 1 2 i d . . .
C1 C 0.6715(2) 0.3497(2) 0.65832(16) 0.0161(5) Uani 1 2 i d . . .
C2 C 0.5990(2) 0.2670(2) 0.72609(16) 0.0147(5) Uani 1 2 i d . . .
C3 C 0.4549(2) 0.3281(2) 0.74280(17) 0.0198(5) Uani 1 2 i d . . .
H3 H 0.4026 0.4241 0.7138 0.024 Uiso 1 2 i calc R . .
C4 C 0.3876(2) 0.2490(2) 0.80169(17) 0.0199(5) Uani 1 2 i d . . .
H4 H 0.2910 0.2920 0.8122 0.024 Uiso 1 2 i calc R . .
C5 C 0.4637(2) 0.1052(2) 0.84534(16) 0.0148(5) Uani 1 2 i d . . .
C6 C 0.6089(2) 0.0425(2) 0.83109(17) 0.0195(5) Uani 1 2 i d . . .
H6 H 0.6617 -0.0532 0.8613 0.023 Uiso 1 2 i calc R . .
C7 C 0.6744(2) 0.1233(2) 0.77183(17) 0.0184(5) Uani 1 2 i d . . .
H7 H 0.7714 0.0805 0.7622 0.022 Uiso 1 2 i calc R . .
C8 C 0.4262(2) -0.1079(2) 0.93485(17) 0.0201(5) Uani 1 2 i d . . .
C9 C 0.3144(3) -0.1544(3) 0.98553(19) 0.0280(6) Uani 1 2 i d . . .
H9A H 0.2891 -0.1999 0.9482 0.042 Uiso 1 2 i calc R . .
H9B H 0.2305 -0.0746 0.9895 0.042 Uiso 1 2 i calc R . .
H9C H 0.3520 -0.2185 1.0513 0.042 Uiso 1 2 i calc R . .
C10 C 0.8763(2) 0.6061(2) 0.66078(16) 0.0148(5) Uani 1 2 i d . . .
C11 C 0.9306(2) 0.6248(2) 0.74693(15) 0.0129(5) Uani 1 2 i d . . .
C12 C 0.8384(2) 0.6691(2) 0.81636(16) 0.0155(5) Uani 1 2 i d . . .
H12 H 0.7412 0.6917 0.8070 0.019 Uiso 1 2 i calc R . .
C13 C 0.8874(2) 0.6805(2) 0.89929(16) 0.0156(5) Uani 1 2 i d . . .
H13 H 0.8238 0.7089 0.9455 0.019 Uiso 1 2 i calc R . .
C14 C 1.0315(2) 0.6494(2) 0.91316(16) 0.0152(5) Uani 1 2 i d . . .
C15 C 1.1250(2) 0.6066(2) 0.84315(17) 0.0212(5) Uani 1 2 i d . . .
H15 H 1.2218 0.5862 0.8516 0.025 Uiso 1 2 i calc R . .
C16 C 1.0742(2) 0.5946(2) 0.76127(17) 0.0194(5) Uani 1 2 i d . . .
H16 H 1.1376 0.5657 0.7152 0.023 Uiso 1 2 i calc R . .
C17 C 1.0161(2) 0.7246(2) 1.05966(17) 0.0190(5) Uani 1 2 i d . . .
C18 C 1.1028(3) 0.7014(3) 1.14967(17) 0.0252(6) Uani 1 2 i d . . .
H18A H 1.1126 0.7854 1.1433 0.038 Uiso 1 2 i calc R . .
H18B H 1.1963 0.6267 1.1548 0.038 Uiso 1 2 i calc R . .
H18C H 1.0547 0.6774 1.2083 0.038 Uiso 1 2 i calc R . .
C19 C 0.8406(2) 0.7814(2) 0.38770(16) 0.0197(5) Uani 1 2 i d . . .
H19 H 0.9210 0.6959 0.4062 0.024 Uiso 1 2 i calc R . .
C20 C 0.8577(3) 0.8971(2) 0.32760(17) 0.0238(5) Uani 1 2 i d . . .
H20 H 0.9472 0.8904 0.3059 0.029 Uiso 1 2 i calc R . .
C21 C 0.7378(3) 1.0248(3) 0.29999(18) 0.0271(6) Uani 1 2 i d . . .
H21 H 0.7458 1.1057 0.2600 0.033 Uiso 1 2 i calc R . .
C22 C 0.6065(3) 1.0299(2) 0.33281(17) 0.0224(5) Uani 1 2 i d . . .
H22 H 0.5247 1.1141 0.3147 0.027 Uiso 1 2 i calc R . .
C23 C 0.5981(2) 0.9080(2) 0.39302(16) 0.0156(5) Uani 1 2 i d . . .
C24 C 0.4609(2) 0.9034(2) 0.43102(16) 0.0156(5) Uani 1 2 i d . . .
C25 C 0.3303(2) 1.0199(2) 0.40612(18) 0.0241(6) Uani 1 2 i d . . .
H25 H 0.3254 1.1066 0.3660 0.029 Uiso 1 2 i calc R . .
C26 C 0.2077(3) 1.0055(3) 0.4417(2) 0.0315(6) Uani 1 2 i d . . .
H26 H 0.1190 1.0825 0.4257 0.038 Uiso 1 2 i calc R . .
C27 C 0.2173(2) 0.8770(3) 0.50051(19) 0.0284(6) Uani 1 2 i d . . .
H27 H 0.1354 0.8655 0.5246 0.034 Uiso 1 2 i calc R . .
C28 C 0.3501(2) 0.7652(3) 0.52348(18) 0.0222(5) Uani 1 2 i d . . .
H28 H 0.3565 0.6780 0.5636 0.027 Uiso 1 2 i calc R . .
O8 O 0.60812(18) 0.53301(17) 0.95496(14) 0.0252(4) Uani 1 2 i d D . .
O9 O 0.4831(15) 0.3884(7) 0.2360(4) 0.0341(16) Uani 0.57(2) 2 i d PU A 1
O9' O 0.5495(16) 0.3663(8) 0.2364(5) 0.0230(19) Uani 0.43(2) 2 i d PU A 2
H1 H 0.2963(13) 0.083(2) 0.9127(17) 0.023(7) Uiso 1 2 i d D . .
H2 H 1.1820(11) 0.5986(19) 1.0115(16) 0.017(6) Uiso 1 2 i d D . .
H7A H 0.805(2) 0.403(2) 0.5219(12) 0.046(9) Uiso 1 2 i d D . .
H7B H 0.8654(17) 0.477(2) 0.4421(16) 0.045(9) Uiso 1 2 i d D . .
H8A H 0.589(4) 0.6116(19) 0.962(2) 0.081(13) Uiso 1 2 i d D . .
H8B H 0.575(4) 0.542(4) 0.8973(16) 0.14(2) Uiso 1 2 i d D . .

loop_
_atom_site_aniso_label
_atom_site_aniso_U_11
_atom_site_aniso_U_22
_atom_site_aniso_U_33
_atom_site_aniso_U_23
_atom_site_aniso_U_13
_atom_site_aniso_U_12
Zn1 0.01197(15) 0.01431(16) 0.01599(15) -0.00501(11) 0.00172(11) -0.00509(11)
O1 0.0173(8) 0.0156(8) 0.0239(9) -0.0040(7) 0.0041(7) -0.0079(7)
O2 0.0145(8) 0.0201(9) 0.0249(9) -0.0030(7) 0.0044(7) -0.0071(7)
O3 0.0231(9) 0.0179(9) 0.0426(11) -0.0103(8) 0.0119(8) -0.0088(8)
O4 0.0128(8) 0.0226(9) 0.0166(8) -0.0071(7) 0.0019(6) -0.0069(7)
O5 0.0181(8) 0.0243(9) 0.0189(9) -0.0133(7) 0.0072(7) -0.0073(7)
O6 0.0172(9) 0.0383(11) 0.0372(11) -0.0236(9) 0.0028(8) -0.0043(8)
O7 0.0167(8) 0.0189(9) 0.0180(9) -0.0081(7) 0.0049(7) -0.0080(7)
N1 0.0134(10) 0.0177(10) 0.0247(11) -0.0084(9) 0.0086(8) -0.0076(9)
N2 0.0096(9) 0.0187(10) 0.0193(10) -0.0083(8) -0.0012(8) -0.0028(8)
N3 0.0146(10) 0.0170(10) 0.0130(10) -0.0059(8) -0.0004(8) -0.0043(8)
N4 0.0153(10) 0.0185(10) 0.0189(10) -0.0100(8) -0.0003(8) -0.0064(8)
C1 0.0149(11) 0.0200(12) 0.0165(12) -0.0075(10) -0.0006(10) -0.0087(10)
C2 0.0136(11) 0.0175(12) 0.0148(11) -0.0055(9) 0.0003(9) -0.0078(10)
C3 0.0147(12) 0.0157(12) 0.0253(13) -0.0039(10) 0.0012(10) -0.0051(10)
C4 0.0112(11) 0.0195(12) 0.0257(13) -0.0067(10) 0.0044(10) -0.0044(10)
C5 0.0170(11) 0.0177(12) 0.0147(11) -0.0081(9) 0.0048(9) -0.0104(10)
C6 0.0173(12) 0.0138(12) 0.0248(13) -0.0053(10) 0.0057(10) -0.0055(10)
C7 0.0126(11) 0.0200(12) 0.0235(13) -0.0100(10) 0.0048(10) -0.0061(10)
C8 0.0202(13) 0.0217(13) 0.0217(13) -0.0090(11) 0.0055(10) -0.0112(11)
C9 0.0265(14) 0.0272(14) 0.0341(15) -0.0106(12) 0.0129(12) -0.0163(12)
C10 0.0167(12) 0.0107(11) 0.0157(12) -0.0017(9) 0.0016(10) -0.0067(9)
C11 0.0102(11) 0.0104(11) 0.0151(11) -0.0029(9) 0.0014(9) -0.0027(9)
C12 0.0112(11) 0.0173(12) 0.0170(12) -0.0046(10) 0.0018(9) -0.0060(10)
C13 0.0118(11) 0.0191(12) 0.0145(11) -0.0054(10) 0.0044(9) -0.0057(10)
C14 0.0147(11) 0.0156(11) 0.0144(11) -0.0047(9) 0.0009(9) -0.0057(10)
C15 0.0081(11) 0.0292(13) 0.0257(13) -0.0140(11) 0.0025(10) -0.0040(10)
C16 0.0134(11) 0.0255(13) 0.0200(12) -0.0131(10) 0.0049(10) -0.0050(10)
C17 0.0170(12) 0.0210(12) 0.0220(13) -0.0095(10) 0.0057(10) -0.0098(11)
C18 0.0279(14) 0.0319(14) 0.0233(13) -0.0135(11) 0.0033(11) -0.0164(12)
C19 0.0184(12) 0.0217(13) 0.0164(12) -0.0061(10) 0.0022(10) -0.0064(10)
C20 0.0216(13) 0.0272(14) 0.0225(13) -0.0072(11) 0.0055(10) -0.0117(11)
C21 0.0295(14) 0.0217(13) 0.0250(14) -0.0006(11) 0.0014(11) -0.0113(12)
C22 0.0219(13) 0.0164(12) 0.0236(13) -0.0053(10) 0.0003(10) -0.0039(10)
C23 0.0162(12) 0.0179(12) 0.0113(11) -0.0058(9) -0.0025(9) -0.0047(10)
C24 0.0133(11) 0.0174(12) 0.0168(12) -0.0085(10) -0.0005(9) -0.0047(10)
C25 0.0207(13) 0.0213(13) 0.0272(14) -0.0098(11) -0.0017(11) -0.0040(11)
C26 0.0152(13) 0.0299(15) 0.0412(17) -0.0140(13) 0.0002(12) 0.0000(11)
C27 0.0123(12) 0.0358(16) 0.0396(16) -0.0171(13) 0.0043(11) -0.0092(12)
C28 0.0161(12) 0.0255(13) 0.0280(14) -0.0102(11) 0.0019(10) -0.0106(11)
O8 0.0210(9) 0.0203(9) 0.0325(11) -0.0086(8) 0.0008(8) -0.0070(8)
O9 0.026(4) 0.033(2) 0.037(2) -0.0106(17) 0.002(3) -0.006(3)
O9' 0.010(4) 0.025(3) 0.026(2) -0.0112(19) 0.000(3) 0.001(3)

loop_
_atom_type_symbol
_atom_type_description
_atom_type_scat_dispersion_real
_atom_type_scat_dispersion_imag
_atom_type_scat_source
C C 0.0033 0.0016 'International Tables Vol C Tables 4.2.6.8 and 6.1.1.4'
H H 0.0000 0.0000 'International Tables Vol C Tables 4.2.6.8 and 6.1.1.4'
N N 0.0061 0.0033 'International Tables Vol C Tables 4.2.6.8 and 6.1.1.4'
O O 0.0106 0.0060 'International Tables Vol C Tables 4.2.6.8 and 6.1.1.4'
Zn Zn 0.2839 1.4301 'International Tables Vol C Tables 4.2.6.8 and 6.1.1.4'

loop_
_geom_angle_atom_site_label_1
_geom_angle_atom_site_label_2
_geom_angle_atom_site_label_3
_geom_angle
_geom_angle_site_symmetry_1
_geom_angle_site_symmetry_3
_geom_angle_publ_flag
O4 Zn1 O7 128.87(7) . . ?
O4 Zn1 O1 91.79(6) . . ?
O7 Zn1 O1 88.07(7) . . ?
O4 Zn1 N4 102.97(7) . . ?
O7 Zn1 N4 128.16(7) . . ?
O1 Zn1 N4 90.65(7) . . ?
O4 Zn1 N3 95.44(7) . . ?
O7 Zn1 N3 95.52(7) . . ?
O1 Zn1 N3 167.22(6) . . ?
N4 Zn1 N3 77.48(8) . . ?
C1 O1 Zn1 123.46(14) . . ?
C10 O4 Zn1 113.34(13) . . ?
Zn1 O7 H7A 94.4(18) . . ?
Zn1 O7 H7B 114.5(18) . . ?
H7A O7 H7B 114.2(15) . . ?
C8 N1 C5 128.09(19) . . ?
C8 N1 H1 115.0(15) . . ?
C5 N1 H1 116.7(15) . . ?
C17 N2 C14 126.98(18) . . ?
C17 N2 H2 120.0(15) . . ?
C14 N2 H2 112.9(15) . . ?
C19 N3 C23 118.10(19) . . ?
C19 N3 Zn1 127.19(15) . . ?
C23 N3 Zn1 114.25(14) . . ?
C28 N4 C24 118.6(2) . . ?
C28 N4 Zn1 125.17(16) . . ?
C24 N4 Zn1 116.06(15) . . ?
O2 C1 O1 124.3(2) . . ?
O2 C1 C2 119.1(2) . . ?
O1 C1 C2 116.68(19) . . ?
C3 C2 C7 117.8(2) . . ?
C3 C2 C1 121.9(2) . . ?
C7 C2 C1 120.27(19) . . ?
C4 C3 C2 121.2(2) . . ?
C4 C3 H3 119.4 . . ?
C2 C3 H3 119.4 . . ?
C3 C4 C5 120.3(2) . . ?
C3 C4 H4 119.9 . . ?
C5 C4 H4 119.9 . . ?
C6 C5 C4 119.3(2) . . ?
C6 C5 N1 123.9(2) . . ?
C4 C5 N1 116.78(19) . . ?
C7 C6 C5 119.6(2) . . ?
C7 C6 H6 120.2 . . ?
C5 C6 H6 120.2 . . ?
C6 C7 C2 121.8(2) . . ?
C6 C7 H7 119.1 . . ?
C2 C7 H7 119.1 . . ?
O3 C8 N1 123.4(2) . . ?
O3 C8 C9 121.0(2) . . ?
N1 C8 C9 115.6(2) . . ?
C8 C9 H9A 109.5 . . ?
C8 C9 H9B 109.5 . . ?
H9A C9 H9B 109.5 . . ?
C8 C9 H9C 109.5 . . ?
H9A C9 H9C 109.5 . . ?
H9B C9 H9C 109.5 . . ?
O5 C10 O4 122.03(19) . . ?
O5 C10 C11 121.44(19) . . ?
O4 C10 C11 116.53(18) . . ?
C16 C11 C12 118.23(19) . . ?
C16 C11 C10 121.20(19) . . ?
C12 C11 C10 120.54(19) . . ?
C13 C12 C11 121.64(19) . . ?
C13 C12 H12 119.2 . . ?
C11 C12 H12 119.2 . . ?
C12 C13 C14 119.7(2) . . ?
C12 C13 H13 120.2 . . ?
C14 C13 H13 120.2 . . ?
C13 C14 C15 119.26(19) . . ?
C13 C14 N2 122.43(19) . . ?
C15 C14 N2 118.26(19) . . ?
C16 C15 C14 120.2(2) . . ?
C16 C15 H15 119.9 . . ?
C14 C15 H15 119.9 . . ?
C15 C16 C11 121.0(2) . . ?
C15 C16 H16 119.5 . . ?
C11 C16 H16 119.5 . . ?
O6 C17 N2 123.6(2) . . ?
O6 C17 C18 120.6(2) . . ?
N2 C17 C18 115.8(2) . . ?
C17 C18 H18A 109.5 . . ?
C17 C18 H18B 109.5 . . ?
H18A C18 H18B 109.5 . . ?
C17 C18 H18C 109.5 . . ?
H18A C18 H18C 109.5 . . ?
H18B C18 H18C 109.5 . . ?
N3 C19 C20 123.6(2) . . ?
N3 C19 H19 118.2 . . ?
C20 C19 H19 118.2 . . ?
C19 C20 C21 118.2(2) . . ?
C19 C20 H20 120.9 . . ?
C21 C20 H20 120.9 . . ?
C22 C21 C20 119.0(2) . . ?
C22 C21 H21 120.5 . . ?
C20 C21 H21 120.5 . . ?
C21 C22 C23 119.2(2) . . ?
C21 C22 H22 120.4 . . ?
C23 C22 H22 120.4 . . ?
N3 C23 C22 121.9(2) . . ?
N3 C23 C24 115.26(19) . . ?
C22 C23 C24 122.9(2) . . ?
N4 C24 C25 121.5(2) . . ?
N4 C24 C23 115.78(19) . . ?
C25 C24 C23 122.7(2) . . ?
C26 C25 C24 118.9(2) . . ?
C26 C25 H25 120.5 . . ?
C24 C25 H25 120.5 . . ?
C27 C26 C25 119.6(2) . . ?
C27 C26 H26 120.2 . . ?
C25 C26 H26 120.2 . . ?
C26 C27 C28 118.9(2) . . ?
C26 C27 H27 120.5 . . ?
C28 C27 H27 120.5 . . ?
N4 C28 C27 122.4(2) . . ?
N4 C28 H28 118.8 . . ?
C27 C28 H28 118.8 . . ?
H8A O8 H8B 112.8(16) . . ?

loop_
_geom_bond_atom_site_label_1
_geom_bond_atom_site_label_2
_geom_bond_distance
_geom_bond_site_symmetry_2
_geom_bond_publ_flag
Zn1 O4 2.0085(15) . ?
Zn1 O7 2.0192(16) . ?
Zn1 O1 2.0816(16) . ?
Zn1 N4 2.085(2) . ?
Zn1 N3 2.1480(19) . ?
O1 C1 1.278(3) . ?
O2 C1 1.247(3) . ?
O3 C8 1.226(3) . ?
O4 C10 1.282(2) . ?
O5 C10 1.242(3) . ?
O6 C17 1.224(3) . ?
O7 H7A 0.856(9) . ?
O7 H7B 0.859(9) . ?
N1 C8 1.350(3) . ?
N1 C5 1.407(3) . ?
N1 H1 0.897(10) . ?
N2 C17 1.355(3) . ?
N2 C14 1.410(3) . ?
N2 H2 0.885(9) . ?
N3 C19 1.340(3) . ?
N3 C23 1.345(3) . ?
N4 C28 1.341(3) . ?
N4 C24 1.347(3) . ?
C1 C2 1.494(3) . ?
C2 C3 1.387(3) . ?
C2 C7 1.393(3) . ?
C3 C4 1.382(3) . ?
C3 H3 0.9300 . ?
C4 C5 1.391(3) . ?
C4 H4 0.9300 . ?
C5 C6 1.390(3) . ?
C6 C7 1.382(3) . ?
C6 H6 0.9300 . ?
C7 H7 0.9300 . ?
C8 C9 1.500(3) . ?
C9 H9A 0.9600 . ?
C9 H9B 0.9600 . ?
C9 H9C 0.9600 . ?
C10 C11 1.497(3) . ?
C11 C16 1.384(3) . ?
C11 C12 1.387(3) . ?
C12 C13 1.384(3) . ?
C12 H12 0.9300 . ?
C13 C14 1.385(3) . ?
C13 H13 0.9300 . ?
C14 C15 1.395(3) . ?
C15 C16 1.383(3) . ?
C15 H15 0.9300 . ?
C16 H16 0.9300 . ?
C17 C18 1.507(3) . ?
C18 H18A 0.9600 . ?
C18 H18B 0.9600 . ?
C18 H18C 0.9600 . ?
C19 C20 1.370(3) . ?
C19 H19 0.9300 . ?
C20 C21 1.389(3) . ?
C20 H20 0.9300 . ?
C21 C22 1.382(3) . ?
C21 H21 0.9300 . ?
C22 C23 1.385(3) . ?
C22 H22 0.9300 . ?
C23 C24 1.489(3) . ?
C24 C25 1.385(3) . ?
C25 C26 1.378(3) . ?
C25 H25 0.9300 . ?
C26 C27 1.369(4) . ?
C26 H26 0.9300 . ?
C27 C28 1.375(3) . ?
C27 H27 0.9300 . ?
C28 H28 0.9300 . ?
O8 H8A 0.855(10) . ?
O8 H8B 0.875(10) . ?

loop_
_geom_torsion_atom_site_label_1
_geom_torsion_atom_site_label_2
_geom_torsion_atom_site_label_3
_geom_torsion_atom_site_label_4
_geom_torsion
_geom_torsion_site_symmetry_1
_geom_torsion_site_symmetry_2
_geom_torsion_site_symmetry_3
_geom_torsion_site_symmetry_4
_geom_torsion_publ_flag
O4 Zn1 O1 C1 -91.06(17) . . . . ?
O7 Zn1 O1 C1 37.78(16) . . . . ?
N4 Zn1 O1 C1 165.94(16) . . . . ?
N3 Zn1 O1 C1 144.4(3) . . . . ?
O7 Zn1 O4 C10 27.30(17) . . . . ?
O1 Zn1 O4 C10 116.27(14) . . . . ?
N4 Zn1 O4 C10 -152.66(14) . . . . ?
N3 Zn1 O4 C10 -74.29(15) . . . . ?
O4 Zn1 N3 C19 79.37(18) . . . . ?
O7 Zn1 N3 C19 -50.62(18) . . . . ?
O1 Zn1 N3 C19 -156.5(2) . . . . ?
N4 Zn1 N3 C19 -178.52(19) . . . . ?
O4 Zn1 N3 C23 -92.60(15) . . . . ?
O7 Zn1 N3 C23 137.42(14) . . . . ?
O1 Zn1 N3 C23 31.6(4) . . . . ?
N4 Zn1 N3 C23 9.51(14) . . . . ?
O4 Zn1 N4 C28 -91.20(18) . . . . ?
O7 Zn1 N4 C28 88.83(19) . . . . ?
O1 Zn1 N4 C28 0.78(17) . . . . ?
N3 Zn1 N4 C28 176.01(18) . . . . ?
O4 Zn1 N4 C24 83.80(16) . . . . ?
O7 Zn1 N4 C24 -96.16(16) . . . . ?
O1 Zn1 N4 C24 175.78(15) . . . . ?
N3 Zn1 N4 C24 -8.99(15) . . . . ?
Zn1 O1 C1 O2 -3.9(3) . . . . ?
Zn1 O1 C1 C2 177.28(12) . . . . ?
O2 C1 C2 C3 -173.6(2) . . . . ?
O1 C1 C2 C3 5.3(3) . . . . ?
O2 C1 C2 C7 3.9(3) . . . . ?
O1 C1 C2 C7 -177.18(19) . . . . ?
C7 C2 C3 C4 -0.9(3) . . . . ?
C1 C2 C3 C4 176.6(2) . . . . ?
C2 C3 C4 C5 -0.3(3) . . . . ?
C3 C4 C5 C6 1.6(3) . . . . ?
C3 C4 C5 N1 -178.04(19) . . . . ?
C8 N1 C5 C6 -13.4(4) . . . . ?
C8 N1 C5 C4 166.1(2) . . . . ?
C4 C5 C6 C7 -1.7(3) . . . . ?
N1 C5 C6 C7 177.9(2) . . . . ?
C5 C6 C7 C2 0.5(3) . . . . ?
C3 C2 C7 C6 0.8(3) . . . . ?
C1 C2 C7 C6 -176.81(19) . . . . ?
C5 N1 C8 O3 4.6(4) . . . . ?
C5 N1 C8 C9 -174.8(2) . . . . ?
Zn1 O4 C10 O5 -0.4(3) . . . . ?
Zn1 O4 C10 C11 -179.90(13) . . . . ?
O5 C10 C11 C16 6.8(3) . . . . ?
O4 C10 C11 C16 -173.73(19) . . . . ?
O5 C10 C11 C12 -171.2(2) . . . . ?
O4 C10 C11 C12 8.3(3) . . . . ?
C16 C11 C12 C13 -1.3(3) . . . . ?
C10 C11 C12 C13 176.73(19) . . . . ?
C11 C12 C13 C14 1.1(3) . . . . ?
C12 C13 C14 C15 -0.2(3) . . . . ?
C12 C13 C14 N2 -177.55(19) . . . . ?
C17 N2 C14 C13 -21.2(3) . . . . ?
C17 N2 C14 C15 161.4(2) . . . . ?
C13 C14 C15 C16 -0.5(3) . . . . ?
N2 C14 C15 C16 177.0(2) . . . . ?
C14 C15 C16 C11 0.2(3) . . . . ?
C12 C11 C16 C15 0.7(3) . . . . ?
C10 C11 C16 C15 -177.4(2) . . . . ?
C14 N2 C17 O6 -6.0(4) . . . . ?
C14 N2 C17 C18 175.1(2) . . . . ?
C23 N3 C19 C20 1.1(3) . . . . ?
Zn1 N3 C19 C20 -170.63(17) . . . . ?
N3 C19 C20 C21 0.1(4) . . . . ?
C19 C20 C21 C22 -0.9(3) . . . . ?
C20 C21 C22 C23 0.6(3) . . . . ?
C19 N3 C23 C22 -1.4(3) . . . . ?
Zn1 N3 C23 C22 171.38(17) . . . . ?
C19 N3 C23 C24 178.60(18) . . . . ?
Zn1 N3 C23 C24 -8.6(2) . . . . ?
C21 C22 C23 N3 0.6(3) . . . . ?
C21 C22 C23 C24 -179.4(2) . . . . ?
C28 N4 C24 C25 1.4(3) . . . . ?
Zn1 N4 C24 C25 -173.93(16) . . . . ?
C28 N4 C24 C23 -177.34(18) . . . . ?
Zn1 N4 C24 C23 7.3(2) . . . . ?
N3 C23 C24 N4 1.1(3) . . . . ?
C22 C23 C24 N4 -178.90(19) . . . . ?
N3 C23 C24 C25 -177.61(19) . . . . ?
C22 C23 C24 C25 2.4(3) . . . . ?
N4 C24 C25 C26 -1.0(3) . . . . ?
C23 C24 C25 C26 177.7(2) . . . . ?
C24 C25 C26 C27 0.0(4) . . . . ?
C25 C26 C27 C28 0.5(4) . . . . ?
C24 N4 C28 C27 -0.9(3) . . . . ?
Zn1 N4 C28 C27 174.03(17) . . . . ?
C26 C27 C28 N4 -0.1(4) . . . . ?
